data_4515754
loop_
_publ_author_name
'Tinnermann, Hendrik'
'Nicholls, Leo D. M.'
'Johannsen, Tim'
'Wille, Christian'
'Golz, Christopher'
'Goddard, Richard'
'Alcarazo, Manuel'

_publ_section_title
;
 N-Arylpyridiniophosphines: Synthesis, Structure, and Applications in
 Au(I) Catalysis
;
_journal_issue 11
_journal_name_full 'ACS Catalysis'
_journal_page_first 10457
_journal_paper_doi 10.1021/acscatal.8b03271
_journal_volume 8
_journal_year 2018
_chemical_compound_source 'dichloromethane, tetrahydrofuran'
_chemical_formula_moiety 'C25 H23 N O2 P, F6 Sb'
_chemical_formula_sum 'C25 H23 F6 N O2 P Sb'
_chemical_formula_weight 636.16
_chemical_name_systematic
;
 N-(2,6-dimethoxy-phenyl)-2-diphenyl-
 phosphinyl-pyridinium hexafluoroantimonate  
;
_space_group_crystal_system triclinic
_space_group_IT_number 2
_space_group_name_Hall '-P 1'
_space_group_name_H-M_alt 'P -1'
_atom_sites_solution_hydrogens geom
_atom_sites_solution_primary dual
_atom_sites_solution_secondary difmap
_audit_block_code WID-WA-078_9105_100_K
_audit_creation_date 2018-08-14
_audit_creation_method SHELXL-2018/1
_cell_angle_alpha 91.321(2)
_cell_angle_beta 104.359(2)
_cell_angle_gamma 99.991(2)
_cell_formula_units_Z 2
_cell_length_a 8.3643(9)
_cell_length_b 11.8205(13)
_cell_length_c 13.1583(14)
_cell_measurement_reflns_used 9254
_cell_measurement_temperature 100(2)
_cell_measurement_theta_max 31.0856
_cell_measurement_theta_min 2.5578
_cell_volume 1238.2(2)
_computing_cell_refinement 'SAINT software (Bruker AXS, 2004)'
_computing_data_collection 'APEX2 (Bruker AXS, 2005-2013)'
_computing_data_reduction 'SAINT software (Bruker AXS, 2004)'
_computing_molecular_graphics 'DIAMOND (Crystal Impact GbR, 1997-2012)'
_computing_structure_refinement 'SHELXL (G. M. Sheldrick, 2015)'
_computing_structure_solution 'SHELXT (G. M. Sheldrick, 2015)'
_diffrn_ambient_temperature 100(2)
_diffrn_detector_area_resol_mean 66.67
_diffrn_measured_fraction_theta_full 0.999
_diffrn_measured_fraction_theta_max 0.997
_diffrn_measurement_device_type 'Bruker-AXS Kappa Mach3 APEX-II'
_diffrn_measurement_method 'CCD \f- and \w-scans'
_diffrn_radiation_monochromator 'Incoatec Helios mirrors'
_diffrn_radiation_type Mo-K\a
_diffrn_radiation_wavelength 0.71073
_diffrn_reflns_av_R_equivalents 0.0306
_diffrn_reflns_av_unetI/netI 0.0232
_diffrn_reflns_Laue_measured_fraction_full 0.999
_diffrn_reflns_Laue_measured_fraction_max 0.997
_diffrn_reflns_limit_h_max 12
_diffrn_reflns_limit_h_min -12
_diffrn_reflns_limit_k_max 17
_diffrn_reflns_limit_k_min -17
_diffrn_reflns_limit_l_max 19
_diffrn_reflns_limit_l_min -19
_diffrn_reflns_number 36810
_diffrn_reflns_point_group_measured_fraction_full 0.999
_diffrn_reflns_point_group_measured_fraction_max 0.997
_diffrn_reflns_theta_full 25.242
_diffrn_reflns_theta_max 31.145
_diffrn_reflns_theta_min 1.601
_diffrn_source 1\mS
_exptl_absorpt_coefficient_mu 1.248
_exptl_absorpt_correction_T_max 0.97569
_exptl_absorpt_correction_T_min 0.79240
_exptl_absorpt_correction_type gaussian
_exptl_absorpt_process_details 'SADABS (Bruker AXS, 2012)'
_exptl_crystal_colour yellow
_exptl_crystal_density_diffrn 1.706
_exptl_crystal_description needle
_exptl_crystal_F_000 632
_exptl_crystal_size_max 0.344
_exptl_crystal_size_mid 0.100
_exptl_crystal_size_min 0.020
_refine_diff_density_max 0.823
_refine_diff_density_min -0.778
_refine_diff_density_rms 0.101
_refine_ls_extinction_method none
_refine_ls_goodness_of_fit_ref 0.960
_refine_ls_hydrogen_treatment constr
_refine_ls_matrix_type full
_refine_ls_number_parameters 327
_refine_ls_number_reflns 7965
_refine_ls_number_restraints 0
_refine_ls_restrained_S_all 0.960
_refine_ls_R_factor_all 0.0273
_refine_ls_R_factor_gt 0.0229
_refine_ls_shift/su_max 0.002
_refine_ls_shift/su_mean 0.000
_refine_ls_structure_factor_coef Fsqd
_refine_ls_weighting_details 'w=1/[\s^2^(Fo^2^)+(0.0344P)^2^+0.6926P] where P=(Fo^2^+2Fc^2^)/3'
_refine_ls_weighting_scheme calc
_refine_ls_wR_factor_gt 0.0569
_refine_ls_wR_factor_ref 0.0591
_reflns_Friedel_coverage 0.000
_reflns_number_gt 7317
_reflns_number_total 7965
_reflns_threshold_expression 'I > 2\s(I)'
_cod_data_source_file cs8b03271_si_005.cif
_cod_data_source_block 9ba
_cod_database_code 4515754
_shelx_shelxl_version_number 2018/1
_shelx_space_group_comment
;
The symmetry employed for this shelxl refinement is uniquely defined
by the following loop, which should always be used as a source of
symmetry information in preference to the above space-group names.
They are only intended as comments.
;
_shelx_estimated_absorpt_t_min 0.673
_shelx_estimated_absorpt_t_max 0.975

loop_
_space_group_symop_operation_xyz
'x, y, z'
'-x, -y, -z'

loop_
_atom_site_label
_atom_site_type_symbol
_atom_site_fract_x
_atom_site_fract_y
_atom_site_fract_z
_atom_site_U_iso_or_equiv
_atom_site_adp_type
_atom_site_occupancy
_atom_site_site_symmetry_order
_atom_site_calc_flag
_atom_site_refinement_flags_posn
_atom_site_refinement_flags_adp
C1 C 0.62434(16) 0.20857(11) 0.36612(10) 0.0132(2) Uani 1 1 d . .
C2 C 0.62942(18) 0.12268(12) 0.43665(11) 0.0164(2) Uani 1 1 d . .
H2 H 0.571021 0.123858 0.489948 0.020 Uiso 1 1 calc R U
C3 C 0.71842(19) 0.03541(12) 0.43032(12) 0.0193(3) Uani 1 1 d . .
H3 H 0.720491 -0.022918 0.478852 0.023 Uiso 1 1 calc R U
C4 C 0.80443(19) 0.03337(13) 0.35301(13) 0.0205(3) Uani 1 1 d . .
H4 H 0.865880 -0.026045 0.347824 0.025 Uiso 1 1 calc R U
C5 C 0.79907(19) 0.11912(12) 0.28391(12) 0.0182(3) Uani 1 1 d . .
H5 H 0.857184 0.118744 0.230397 0.022 Uiso 1 1 calc R U
C6 C 0.71394(18) 0.29283(12) 0.21739(11) 0.0166(2) Uani 1 1 d . .
C7 C 0.6127(2) 0.26852(14) 0.11425(12) 0.0215(3) Uani 1 1 d . .
C8 C 0.6075(2) 0.35696(17) 0.04606(13) 0.0292(4) Uani 1 1 d . .
H8 H 0.539178 0.343673 -0.024034 0.035 Uiso 1 1 calc R U
C9 C 0.7034(2) 0.46452(16) 0.08215(14) 0.0304(4) Uani 1 1 d . .
H9 H 0.695774 0.525331 0.036241 0.036 Uiso 1 1 calc R U
C10 C 0.8104(2) 0.48762(14) 0.18249(14) 0.0255(3) Uani 1 1 d . .
H10 H 0.876155 0.562149 0.204209 0.031 Uiso 1 1 calc R U
C11 C 0.81916(19) 0.39892(13) 0.25058(12) 0.0187(3) Uani 1 1 d . .
C12 C 0.4165(2) 0.13102(19) -0.01244(13) 0.0343(4) Uani 1 1 d . .
H12A H 0.482660 0.136778 -0.064643 0.051 Uiso 1 1 calc R U
H12B H 0.338094 0.184909 -0.026656 0.051 Uiso 1 1 calc R U
H12C H 0.353360 0.052318 -0.016538 0.051 Uiso 1 1 calc R U
C13 C 1.0449(2) 0.51052(13) 0.38031(14) 0.0261(3) Uani 1 1 d . .
H13A H 1.109479 0.525878 0.327726 0.039 Uiso 1 1 calc R U
H13B H 1.121177 0.502676 0.448463 0.039 Uiso 1 1 calc R U
H13C H 0.986618 0.574480 0.386436 0.039 Uiso 1 1 calc R U
C14 C 0.41331(17) 0.29794(12) 0.47505(11) 0.0148(2) Uani 1 1 d . .
C15 C 0.50347(18) 0.30955(13) 0.58084(11) 0.0188(3) Uani 1 1 d . .
H15 H 0.622351 0.331172 0.598653 0.023 Uiso 1 1 calc R U
C16 C 0.42104(19) 0.28981(13) 0.65995(12) 0.0202(3) Uani 1 1 d . .
H16 H 0.483813 0.295314 0.731317 0.024 Uiso 1 1 calc R U
C17 C 0.24728(19) 0.26207(12) 0.63505(11) 0.0176(3) Uani 1 1 d . .
H17 H 0.190744 0.250398 0.689346 0.021 Uiso 1 1 calc R U
C18 C 0.15612(18) 0.25139(13) 0.53060(12) 0.0186(3) Uani 1 1 d . .
H18 H 0.036999 0.232426 0.513442 0.022 Uiso 1 1 calc R U
C19 C 0.23863(18) 0.26838(13) 0.45084(11) 0.0174(3) Uani 1 1 d . .
H19 H 0.175514 0.259778 0.379450 0.021 Uiso 1 1 calc R U
C20 C 0.36239(17) 0.32243(12) 0.25611(11) 0.0143(2) Uani 1 1 d . .
C21 C 0.26919(18) 0.21682(12) 0.20797(11) 0.0173(3) Uani 1 1 d . .
H21 H 0.301197 0.147057 0.232583 0.021 Uiso 1 1 calc R U
C22 C 0.12894(19) 0.21388(14) 0.12364(12) 0.0208(3) Uani 1 1 d . .
H22 H 0.066196 0.142063 0.090307 0.025 Uiso 1 1 calc R U
C23 C 0.0809(2) 0.31594(15) 0.08833(12) 0.0232(3) Uani 1 1 d . .
H23 H -0.016033 0.313638 0.031869 0.028 Uiso 1 1 calc R U
C24 C 0.1741(2) 0.42106(14) 0.13534(12) 0.0224(3) Uani 1 1 d . .
H24 H 0.140979 0.490632 0.111021 0.027 Uiso 1 1 calc R U
C25 C 0.31587(19) 0.42465(13) 0.21803(11) 0.0185(3) Uani 1 1 d . .
H25 H 0.381383 0.496755 0.248770 0.022 Uiso 1 1 calc R U
F1 F -0.07033(12) 0.77308(9) 0.15025(8) 0.0260(2) Uani 1 1 d . .
F2 F 0.06906(15) 0.97582(9) 0.24937(11) 0.0392(3) Uani 1 1 d . .
F3 F 0.13744(13) 0.78593(10) 0.33830(8) 0.0313(2) Uani 1 1 d . .
F4 F 0.22844(14) 0.71828(9) 0.17120(9) 0.0331(2) Uani 1 1 d . .
F5 F 0.16526(14) 0.91094(11) 0.08260(9) 0.0361(3) Uani 1 1 d . .
F6 F 0.37083(13) 0.92357(9) 0.27330(9) 0.0326(2) Uani 1 1 d . .
N1 N 0.71201(15) 0.20386(10) 0.29137(9) 0.0142(2) Uani 1 1 d . .
O1 O 0.92388(14) 0.40572(9) 0.34848(9) 0.0209(2) Uani 1 1 d . .
O2 O 0.52748(15) 0.15909(11) 0.09139(9) 0.0244(2) Uani 1 1 d . .
P1 P 0.53089(4) 0.33792(3) 0.37641(3) 0.01405(7) Uani 1 1 d . .
Sb1 Sb 0.15136(2) 0.84838(2) 0.20992(2) 0.01626(3) Uani 1 1 d . .

loop_
_atom_site_aniso_label
_atom_site_aniso_U_11
_atom_site_aniso_U_22
_atom_site_aniso_U_33
_atom_site_aniso_U_23
_atom_site_aniso_U_13
_atom_site_aniso_U_12
C1 0.0120(5) 0.0118(5) 0.0142(5) 0.0007(4) 0.0021(4) -0.0001(4)
C2 0.0166(6) 0.0139(6) 0.0176(6) 0.0031(5) 0.0037(5) 0.0003(5)
C3 0.0206(7) 0.0138(6) 0.0232(7) 0.0065(5) 0.0051(5) 0.0025(5)
C4 0.0209(7) 0.0146(6) 0.0276(7) 0.0043(5) 0.0070(6) 0.0058(5)
C5 0.0186(6) 0.0158(6) 0.0220(7) 0.0021(5) 0.0072(5) 0.0051(5)
C6 0.0177(6) 0.0177(6) 0.0180(6) 0.0073(5) 0.0079(5) 0.0072(5)
C7 0.0214(7) 0.0290(8) 0.0189(7) 0.0059(6) 0.0088(5) 0.0118(6)
C8 0.0334(9) 0.0426(10) 0.0209(7) 0.0136(7) 0.0127(7) 0.0225(8)
C9 0.0395(9) 0.0336(9) 0.0328(9) 0.0221(7) 0.0239(8) 0.0224(8)
C10 0.0307(8) 0.0192(7) 0.0367(9) 0.0142(6) 0.0219(7) 0.0114(6)
C11 0.0190(6) 0.0173(6) 0.0252(7) 0.0071(5) 0.0127(6) 0.0067(5)
C12 0.0302(9) 0.0517(12) 0.0187(7) -0.0036(7) -0.0010(6) 0.0125(8)
C13 0.0273(8) 0.0148(6) 0.0376(9) -0.0039(6) 0.0163(7) -0.0030(6)
C14 0.0152(6) 0.0132(6) 0.0159(6) 0.0006(4) 0.0046(5) 0.0019(5)
C15 0.0145(6) 0.0214(7) 0.0180(6) 0.0000(5) 0.0016(5) 0.0009(5)
C16 0.0227(7) 0.0211(7) 0.0154(6) 0.0005(5) 0.0034(5) 0.0025(5)
C17 0.0214(7) 0.0146(6) 0.0187(6) 0.0011(5) 0.0087(5) 0.0034(5)
C18 0.0144(6) 0.0209(7) 0.0213(7) 0.0008(5) 0.0060(5) 0.0032(5)
C19 0.0159(6) 0.0194(6) 0.0170(6) 0.0011(5) 0.0042(5) 0.0035(5)
C20 0.0155(6) 0.0141(6) 0.0146(6) 0.0025(4) 0.0054(5) 0.0035(5)
C21 0.0188(6) 0.0152(6) 0.0179(6) 0.0027(5) 0.0041(5) 0.0038(5)
C22 0.0193(7) 0.0246(7) 0.0180(6) -0.0005(5) 0.0035(5) 0.0046(5)
C23 0.0238(7) 0.0338(8) 0.0150(6) 0.0032(6) 0.0048(5) 0.0137(6)
C24 0.0307(8) 0.0252(7) 0.0178(6) 0.0087(5) 0.0102(6) 0.0161(6)
C25 0.0250(7) 0.0164(6) 0.0180(6) 0.0046(5) 0.0102(5) 0.0073(5)
F1 0.0164(4) 0.0324(5) 0.0244(5) 0.0056(4) 0.0007(4) -0.0023(4)
F2 0.0396(6) 0.0220(5) 0.0635(8) -0.0025(5) 0.0257(6) 0.0089(5)
F3 0.0285(5) 0.0419(6) 0.0194(4) 0.0077(4) 0.0032(4) -0.0012(4)
F4 0.0293(5) 0.0268(5) 0.0409(6) -0.0112(4) 0.0028(5) 0.0103(4)
F5 0.0319(6) 0.0466(7) 0.0290(5) 0.0157(5) 0.0110(4) -0.0017(5)
F6 0.0201(5) 0.0302(5) 0.0399(6) -0.0063(4) 0.0023(4) -0.0070(4)
N1 0.0147(5) 0.0123(5) 0.0158(5) 0.0034(4) 0.0040(4) 0.0025(4)
O1 0.0183(5) 0.0151(5) 0.0281(6) 0.0036(4) 0.0063(4) -0.0006(4)
O2 0.0235(5) 0.0309(6) 0.0174(5) -0.0006(4) 0.0011(4) 0.0079(5)
P1 0.01399(15) 0.01174(14) 0.01645(15) 0.00118(12) 0.00457(12) 0.00144(12)
Sb1 0.01498(5) 0.01465(5) 0.01816(5) -0.00001(3) 0.00419(3) 0.00028(3)

loop_
_atom_type_symbol
_atom_type_description
_atom_type_scat_dispersion_real
_atom_type_scat_dispersion_imag
_atom_type_scat_source
C C 0.0033 0.0016 'International Tables Vol C Tables 4.2.6.8 and 6.1.1.4'
H H 0.0000 0.0000 'International Tables Vol C Tables 4.2.6.8 and 6.1.1.4'
F F 0.0171 0.0103 'International Tables Vol C Tables 4.2.6.8 and 6.1.1.4'
N N 0.0061 0.0033 'International Tables Vol C Tables 4.2.6.8 and 6.1.1.4'
O O 0.0106 0.0060 'International Tables Vol C Tables 4.2.6.8 and 6.1.1.4'
P P 0.1023 0.0942 'International Tables Vol C Tables 4.2.6.8 and 6.1.1.4'
Sb Sb -0.5866 1.5461 'International Tables Vol C Tables 4.2.6.8 and 6.1.1.4'

loop_
_exptl_crystal_face_index_h
_exptl_crystal_face_index_k
_exptl_crystal_face_index_l
_exptl_crystal_face_perp_dist
0.00 -1.00 -2.00 0.0400
0.00 1.00 2.00 0.0400
0.00 1.00 -1.00 0.0100
0.00 -1.00 1.00 0.0100
-2.00 0.00 1.00 0.1600
2.00 0.00 -1.00 0.1700
1.00 -1.00 -1.00 0.1300
-1.00 1.00 1.00 0.1400

loop_
_geom_angle_atom_site_label_1
_geom_angle_atom_site_label_2
_geom_angle_atom_site_label_3
_geom_angle
N1 C1 C2 117.37(12)
N1 C1 P1 117.58(10)
C2 C1 P1 124.58(10)
C3 C2 C1 120.94(13)
C2 C3 C4 119.85(13)
C5 C4 C3 118.69(14)
N1 C5 C4 120.71(13)
C11 C6 C7 122.16(14)
C11 C6 N1 118.77(13)
C7 C6 N1 119.05(13)
O2 C7 C8 126.24(15)
O2 C7 C6 115.35(13)
C8 C7 C6 118.40(16)
C9 C8 C7 118.87(16)
C8 C9 C10 122.98(15)
C9 C10 C11 118.50(16)
O1 C11 C6 115.61(13)
O1 C11 C10 125.65(14)
C6 C11 C10 118.74(15)
C19 C14 C15 118.66(13)
C19 C14 P1 123.35(11)
C15 C14 P1 117.65(10)
C16 C15 C14 120.70(13)
C17 C16 C15 120.12(14)
C16 C17 C18 119.81(13)
C17 C18 C19 120.22(13)
C18 C19 C14 120.45(13)
C21 C20 C25 119.56(13)
C21 C20 P1 124.08(11)
C25 C20 P1 116.02(11)
C20 C21 C22 119.90(14)
C23 C22 C21 120.09(14)
C24 C23 C22 120.17(14)
C23 C24 C25 120.02(14)
C24 C25 C20 120.21(14)
C5 N1 C1 122.43(12)
C5 N1 C6 118.00(12)
C1 N1 C6 119.57(11)
C11 O1 C13 116.52(13)
C7 O2 C12 117.43(14)
C20 P1 C14 101.60(6)
C20 P1 C1 102.92(6)
C14 P1 C1 101.18(6)
F5 Sb1 F6 90.35(5)
F5 Sb1 F4 90.47(6)
F6 Sb1 F4 91.30(5)
F5 Sb1 F2 90.48(6)
F6 Sb1 F2 89.98(5)
F4 Sb1 F2 178.40(5)
F5 Sb1 F1 91.17(5)
F6 Sb1 F1 178.29(4)
F4 Sb1 F1 89.49(5)
F2 Sb1 F1 89.20(5)
F5 Sb1 F3 179.79(5)
F6 Sb1 F3 89.57(5)
F4 Sb1 F3 89.72(5)
F2 Sb1 F3 89.33(6)
F1 Sb1 F3 88.92(4)

loop_
_geom_bond_atom_site_label_1
_geom_bond_atom_site_label_2
_geom_bond_distance
C1 N1 1.3703(17)
C1 C2 1.3902(19)
C1 P1 1.8506(14)
C2 C3 1.385(2)
C3 C4 1.386(2)
C4 C5 1.376(2)
C5 N1 1.3518(18)
C6 C11 1.393(2)
C6 C7 1.403(2)
C6 N1 1.4502(17)
C7 O2 1.352(2)
C7 C8 1.393(2)
C8 C9 1.384(3)
C9 C10 1.390(3)
C10 C11 1.394(2)
C11 O1 1.3581(19)
C12 O2 1.443(2)
C13 O1 1.4372(18)
C14 C19 1.3947(19)
C14 C15 1.4000(19)
C14 P1 1.8372(14)
C15 C16 1.387(2)
C16 C17 1.386(2)
C17 C18 1.387(2)
C18 C19 1.393(2)
C20 C21 1.3958(19)
C20 C25 1.399(2)
C20 P1 1.8210(14)
C21 C22 1.395(2)
C22 C23 1.391(2)
C23 C24 1.387(2)
C24 C25 1.390(2)
F1 Sb1 1.8762(9)
F2 Sb1 1.8745(11)
F3 Sb1 1.8808(10)
F4 Sb1 1.8738(10)
F5 Sb1 1.8684(10)
F6 Sb1 1.8696(10)

loop_
_geom_torsion_atom_site_label_1
_geom_torsion_atom_site_label_2
_geom_torsion_atom_site_label_3
_geom_torsion_atom_site_label_4
_geom_torsion
N1 C1 C2 C3 -0.7(2)
P1 C1 C2 C3 -172.53(11)
C1 C2 C3 C4 0.2(2)
C2 C3 C4 C5 0.0(2)
C3 C4 C5 N1 0.2(2)
C11 C6 C7 O2 174.96(13)
N1 C6 C7 O2 -3.6(2)
C11 C6 C7 C8 -5.5(2)
N1 C6 C7 C8 175.88(13)
O2 C7 C8 C9 -179.80(15)
C6 C7 C8 C9 0.8(2)
C7 C8 C9 C10 2.6(3)
C8 C9 C10 C11 -1.2(2)
C7 C6 C11 O1 -172.65(13)
N1 C6 C11 O1 5.95(19)
C7 C6 C11 C10 6.9(2)
N1 C6 C11 C10 -174.52(13)
C9 C10 C11 O1 176.07(14)
C9 C10 C11 C6 -3.4(2)
C19 C14 C15 C16 1.3(2)
P1 C14 C15 C16 174.80(12)
C14 C15 C16 C17 -2.2(2)
C15 C16 C17 C18 1.5(2)
C16 C17 C18 C19 0.0(2)
C17 C18 C19 C14 -1.0(2)
C15 C14 C19 C18 0.3(2)
P1 C14 C19 C18 -172.82(11)
C25 C20 C21 C22 -1.1(2)
P1 C20 C21 C22 171.92(11)
C20 C21 C22 C23 -0.7(2)
C21 C22 C23 C24 1.3(2)
C22 C23 C24 C25 0.0(2)
C23 C24 C25 C20 -1.8(2)
C21 C20 C25 C24 2.4(2)
P1 C20 C25 C24 -171.18(11)
C4 C5 N1 C1 -0.6(2)
C4 C5 N1 C6 178.87(14)
C2 C1 N1 C5 0.89(19)
P1 C1 N1 C5 173.32(11)
C2 C1 N1 C6 -178.62(12)
P1 C1 N1 C6 -6.18(16)
C11 C6 N1 C5 -101.20(16)
C7 C6 N1 C5 77.44(17)
C11 C6 N1 C1 78.34(17)
C7 C6 N1 C1 -103.02(15)
C6 C11 O1 C13 174.05(13)
C10 C11 O1 C13 -5.4(2)
C8 C7 O2 C12 -1.9(2)
C6 C7 O2 C12 177.61(14)
C21 C20 P1 C14 -71.12(13)
C25 C20 P1 C14 102.15(11)
C21 C20 P1 C1 33.37(13)
C25 C20 P1 C1 -153.36(11)
C19 C14 P1 C20 -1.46(13)
C15 C14 P1 C20 -174.66(11)
C19 C14 P1 C1 -107.31(13)
C15 C14 P1 C1 79.49(12)
N1 C1 P1 C20 69.94(11)
C2 C1 P1 C20 -118.22(12)
N1 C1 P1 C14 174.75(10)
C2 C1 P1 C14 -13.41(13)
